data_1535700
loop_
_publ_author_name
'Burns, P.C.'
'Kubatko, K.A.'
'Fryer, B.J.'
'Antonio, M.R.'
'Sigmon, G.'
'Soderholm, L.'
'Gagnon, J.E.'

_publ_section_title
;
 Actinyl Peroxide Nanospheres
;
_journal_name_full 'Angew. Chem. Int. ed.'
_journal_page_first 2135
_journal_page_last 2139
_journal_volume 44
_journal_year 2005
_chemical_formula_sum 'H944 O1752 U256'
_space_group_IT_number 14
_symmetry_space_group_name_Hall '-P 2ybc'
_symmetry_space_group_name_H-M 'P 1 21/c 1'
_cell_angle_alpha 90
_cell_angle_beta 102.863
_cell_angle_gamma 90
_cell_formula_units_Z 1
_cell_length_a 38.84
_cell_length_b 36.52
_cell_length_c 41.3
_cell_volume 57111.348
_citation_journal_id_ASTM ACIEF5
_cod_data_source_file Burns_ACIEF5_2005_1863.cif
_cod_data_source_block H944O1752U256
_cod_original_cell_volume 57111.35
_cod_database_code 1535700

loop_
_symmetry_equiv_pos_as_xyz
x,y,z
-x,y+1/2,-z+1/2
-x,-y,-z
x,-y-1/2,z-1/2

loop_
_atom_site_label
_atom_site_type_symbol
_atom_site_fract_x
_atom_site_fract_y
_atom_site_fract_z
_atom_site_occupancy
_atom_site_U_iso_or_equiv
O250 O-1 -0.5272 0.1622 0.4678 1 0.0
O395 O-1 0.3218 0.5893 0.0952 1 0.0
O393 O-1 0.1036 0.382 0.3865 1 0.0
O375 O-1 0.0327 -0.0291 0.4078 1 0.0
U12 U+3 0.06094 0.19709 0.40414 1 0.0
O157 O-1 0.1966 0.3017 0.3071 1 0.0
O57 O-1 -0.0064 0.3356 0.1485 1 0.0
O341 O-1 -0.1275 0.2097 0.0706 1 0.0
O251 O-1 -0.3771 0.2631 0.52 1 0.0
O109 O-1 0.0026 0.2097 0.3842 1 0.0
O12 O-1 0.0902 0.3494 0.1592 1 0.0
O294 O-1 -0.4344 -0.0408 0.3097 1 0.0
O172 O-1 0.1838 0.0653 0.2367 1 0.0
O284 O-1 -0.37 0.1554 0.5614 1 0.0
O7 O-1 0.0775 0.4917 0.2635 1 0.0
U17 U+3 0.19558 0.32046 0.25178 1 0.0
O152 O-1 0.0796 0.1355 0.4254 1 0.0
O299 O-1 -0.3134 -0.006 0.4721 1 0.0
O195 O-1 0.2314 0.5319 0.1476 1 0.0
O403 O-1 -0.244 0.0036 0.2183 1 0.0
O82 O-1 0.0188 0.3122 0.3483 1 0.0
O32 O-1 -0.0099 0.6028 0.2535 1 0.0
U64 U+3 -0.35431 -0.02581 0.4149 1 0.0
O369 O-1 0.3002 0.3406 0.2417 1 0.0
O194 O-1 -0.4909 0.3331 0.3787 1 0.0
O339 O-1 -0.0651 0.256 0.3105 1 0.0
O114 O-1 -0.1917 0.1417 0.0915 1 0.0
O59 O-1 0.2131 0.1461 0.2801 1 0.0
O136 O-1 -0.2754 0.0715 0.5207 1 0.0
U3 U+3 0.05761 0.08051 0.39377 1 0.0
O131 O-1 -0.302 0.357 0.3317 1 0.0
U46 U+3 -0.43246 0.34684 0.28422 1 0.0
O348 O-1 -0.3026 0.2836 0.5564 1 0.0
O391 O-1 -0.1436 0.4946 0.4458 1 0.0
O244 O-1 0.1296 0.2111 0.2146 1 0.0
U9 U+3 0.0089 0.73041 0.43496 1 0.0
O221 O-1 -0.4465 0.2467 0.5131 1 0.0
U19 U+3 -0.15869 0.54836 0.12231 1 0.0
U48 U+3 -0.23164 0.09724 0.49104 1 0.0
O389 O-1 0.3282 0.23 0.3214 1 0.0
O300 O-1 0.3154 0.1907 0.3902 1 0.0
O386 O-1 0.1143 0.5838 0.1179 1 0.0
O148 O-1 -0.0723 0.0807 0.3343 1 0.0
O378 O-1 -0.6329 0.1771 0.3487 1 0.0
O302 O-1 -0.418 0.377 0.3357 1 0.0
O295 O-1 -0.0379 0.5497 0.5109 1 0.0
U8 U+3 0.14414 0.31996 0.15221 1 0.0
O126 O-1 -0.262 0.2102 0.2139 1 0.0
O71 O-1 -0.257 0.114 0.2263 1 0.0
O19 O-1 -0.2085 0.198 0.3023 1 0.0
O247 O-1 -0.3313 0.2094 0.1775 1 0.0
O236 O-1 -0.455 0.3131 0.2346 1 0.0
O304 O-1 -0.3493 -0.0699 0.434 1 0.0
O407 O-1 -0.1195 0.2171 0.5377 1 0.0
O324 O-1 -0.267 0.047 0.4992 1 0.0
O384 O-1 -0.1663 0.4322 0.1075 1 0.0
O423 O-1 0.0879 0.4242 0.1298 1 0.0
O191 O-1 -0.3478 0.3 0.2279 1 0.0
U58 U+3 -0.50056 0.10597 0.4696 1 0.0
O170 O-1 -0.0547 0.1831 0.1329 1 0.0
O271 O-1 -0.3536 0.0487 0.2805 1 0.0
O61 O-1 -0.0684 0.3096 0.1744 1 0.0
O215 O-1 0.191 0.0928 0.1212 1 0.0
O17 O-1 0.029 0.0228 0.3613 1 0.0
O42 O-1 0.1228 0.279 0.2945 1 0.0
O291 O-1 -0.6046 0.1062 0.3009 1 0.0
O50 O-1 0.0777 0.2235 0.2957 1 0.0
O69 O-1 0.1647 0.2843 0.1126 1 0.0
O142 O-1 -0.2476 0.2318 0.2397 1 0.0
O178 O-1 0.2574 0.1595 0.345 1 0.0
O242 O-1 -0.3571 -0.0018 0.4709 1 0.0
O422 O-1 -0.3414 0.3811 0.5361 1 0.0
O169 O-1 -0.3397 0.2911 0.3001 1 0.0
O84 O-1 -0.0698 0.5647 0.2146 1 0.0
O163 O-1 0.1479 0.3577 0.1236 1 0.0
O123 O-1 -0.0059 0.4522 0.286 1 0.0
O331 O-1 -0.348 0.3053 0.4172 1 0.0
O182 O-1 -0.1396 0.5216 0.222 1 0.0
U32 U+3 0.1585 0.1408 0.09281 1 0.0
O159 O-1 0.1382 0.2909 0.3721 1 0.0
U5 U+3 0.099 0.53725 0.303 1 0.0
O41 O-1 -0.121 0.2079 0.1475 1 0.0
O112 O-1 0.0889 0.1107 0.1564 1 0.0
O125 O-1 -0.2079 0.5809 0.12 1 0.0
O326 O-1 -0.2184 0.0532 0.4568 1 0.0
U44 U+3 -0.30221 0.25549 0.22127 1 0.0
O117 O-1 -0.1958 0.5178 0.1564 1 0.0
O438 O-1 -0.3755 0.1046 0.102 1 0.0
O412 O-1 -0.2074 0.5977 0.0319 1 0.0
O212 O-1 -0.4248 0.2171 0.1786 1 0.0
U34 U+3 0.21693 0.1449 0.37708 1 0.0
O372 O-1 0.1897 0.5698 0.3673 1 0.0
O60 O-1 -0.3151 0.2303 0.4138 1 0.0
O155 O-1 0.0592 0.4875 0.2948 1 0.0
U13 U+3 0.08567 0.58044 0.38541 1 0.0
O43 O-1 -0.1426 0.2803 0.1711 1 0.0
O156 O-1 -0.1446 0.0998 0.2932 1 0.0
O329 O-1 -0.4328 0.0311 0.4634 1 0.0
O275 O-1 -0.3915 -0.0206 0.267 1 0.0
O400 O-1 -0.1159 0.3838 0.1885 1 0.0
O426 O-1 -0.2793 0.5556 0.0011 1 0.0
O292 O-1 -0.4968 0.0067 0.3824 1 0.0
U62 U+3 -0.51407 0.08701 0.2248 1 0.0
O9 O-1 -0.2944 0.2272 0.3372 1 0.0
O168 O-1 -0.0383 0.707 0.4547 1 0.0
O3 O-1 0.0888 0.3563 0.2989 1 0.0
O70 O-1 -0.0488 -0.0063 0.2968 1 0.0
O185 O-1 -0.1739 0.1957 0.3999 1 0.0
O315 O-1 -0.3771 0.3676 0.2885 1 0.0
U24 U+3 -0.0681 0.45356 0.26942 1 0.0
O366 O-1 0.2089 0.235 0.3169 1 0.0
O83 O-1 0.1383 0.2118 0.353 1 0.0
O150 O-1 -0.457 0.1761 0.2978 1 0.0
O165 O-1 0.0652 0.7005 0.4416 1 0.0
O89 O-1 0.0217 0.3833 0.3115 1 0.0
U37 U+3 -0.26543 0.33464 0.37971 1 0.0
O394 O-1 0.151 0.1384 0.2032 1 0.0
O306 O-1 -0.5614 0.1135 0.2352 1 0.0
O10 O-1 0.2439 0.2516 0.188 1 0.0
O296 O-1 -0.3307 0.1461 0.1678 1 0.0
O254 O-1 0.1807 0.2461 0.4312 1 0.0
O228 O-1 -0.301 0.1095 0.3246 1 0.0
O13 O-1 -0.0019 0.0854 0.3821 1 0.0
O175 O-1 0.0033 0.5187 0.2509 1 0.0
O184 O-1 0.0679 0.2068 0.447 1 0.0
O406 O-1 0.2293 0.3141 0.4079 1 0.0
O21 O-1 0.194 0.0082 0.1968 1 0.0
O337 O-1 0.2354 0.2363 0.1116 1 0.0
O427 O-1 0.3037 0.0305 0.3227 1 0.0
O373 O-1 0.172 0.4266 0.199 1 0.0
O387 O-1 -0.1328 0.3868 0.3195 1 0.0
O241 O-1 -0.4594 0.1028 0.5253 1 0.0
O405 O-1 0.1959 0.5069 0.4093 1 0.0
O208 O-1 -0.0055 0.5982 0.4582 1 0.0
O437 O-1 -0.394 -0.1143 0.3406 1 0.0
O277 O-1 0.1094 0.1629 0.046 1 0.0
O78 O-1 -0.4868 0.2797 0.4567 1 0.0
O262 O-1 -0.3379 0.0695 0.4666 1 0.0
O90 O-1 -0.2837 0.1625 0.3945 1 0.0
O419 O-1 -0.4427 0.0958 0.3356 1 0.0
O101 O-1 -0.5492 0.2791 0.3438 1 0.0
O200 O-1 -0.5742 0.1746 0.3319 1 0.0
O323 O-1 -0.2791 0.3483 0.4278 1 0.0
O149 O-1 -0.2348 0.162 0.3522 1 0.0
O322 O-1 -0.3125 -0.0254 0.3112 1 0.0
O231 O-1 -0.1463 0.1552 0.347 1 0.0
O380 O-1 -0.1013 0.1433 0.1932 1 0.0
O205 O-1 -0.3271 0.1178 0.2393 1 0.0
U28 U+3 -0.04864 0.64366 0.45228 1 0.0
O74 O-1 0.0958 0.3636 0.2264 1 0.0
O319 O-1 -0.4966 0.0298 0.2597 1 0.0
O64 O-1 -0.5318 0.2304 0.4241 1 0.0
O360 O-1 0.085 0.2752 0.2269 1 0.0
O361 O-1 -0.2443 0.4818 0.1071 1 0.0
O325 O-1 -0.5233 0.148 0.1895 1 0.0
O293 O-1 0.1875 0.1452 0.338 1 0.0
O285 O-1 -0.3226 -0.0433 0.3694 1 0.0
O229 O-1 -0.4576 0.0692 0.5046 1 0.0
O5 O-1 0.0133 0.1536 0.3064 1 0.0
O358 O-1 -0.3478 0.2377 0.1842 1 0.0
O213 O-1 -0.3886 0.1854 0.1305 1 0.0
O279 O-1 -0.295 0.2967 0.3761 1 0.0
O206 O-1 0.164 0.208 0.0863 1 0.0
O33 O-1 0.0056 0.2192 0.2493 1 0.0
U25 U+3 0.254 0.2292 0.23517 1 0.0
O267 O-1 -0.538 0.1078 0.4153 1 0.0
O54 O-1 -0.1122 0.4553 0.2134 1 0.0
O26 O-1 -0.0091 0.7143 0.3942 1 0.0
O201 O-1 0.2512 0.4556 0.1439 1 0.0
O265 O-1 -0.4123 0.1557 0.5512 1 0.0
O67 O-1 0.033 0.3577 0.0977 1 0.0
O86 O-1 0.0101 0.2188 0.1744 1 0.0
O338 O-1 0.2111 0.2111 0.3761 1 0.0
O397 O-1 0.1782 0.3153 0.0579 1 0.0
O116 O-1 0.1816 0.5963 0.1314 1 0.0
O161 O-1 0.1908 0.2936 0.1414 1 0.0
O51 O-1 -0.1092 0.2565 0.2374 1 0.0
O428 O-1 -0.0247 0.224 0.4405 1 0.0
O308 O-1 -0.4298 0.0243 0.3584 1 0.0
O225 O-1 -0.328 -0.0246 0.236 1 0.0
O362 O-1 -0.1716 0.4221 0.3673 1 0.0
O196 O-1 -0.4148 -0.0214 0.4171 1 0.0
O257 O-1 -0.4684 0.1221 0.4479 1 0.0
O429 O-1 -0.5925 0.3251 0.2588 1 0.0
O48 O-1 -0.4784 0.3317 0.4164 1 0.0
O130 O-1 -0.1084 0.5664 0.286 1 0.0
O18 O-1 -0.2434 0.2266 0.3995 1 0.0
O418 O-1 -0.3984 0.2451 0.4233 1 0.0
O110 O-1 0.1577 0.3508 0.2019 1 0.0
O34 O-1 -0.0683 0.3126 0.2069 1 0.0
O421 O-1 0.3239 0.3967 0.1955 1 0.0
O273 O-1 -0.3917 -0.0469 0.3598 1 0.0
O434 O-1 0.0273 0.6845 0.5258 1 0.0
O174 O-1 0.0504 0.5392 0.4075 1 0.0
O353 O-1 -0.4811 -0.0536 0.3386 1 0.0
U2 U+3 -0.01822 0.33579 0.20134 1 0.0
O327 O-1 -0.5315 0.0887 0.4903 1 0.0
O266 O-1 -0.4931 0.1192 0.1792 1 0.0
O115 O-1 -0.1661 0.3909 0.2545 1 0.0
O106 O-1 -0.0091 -0.0172 0.3094 1 0.0
U15 U+3 0.22503 0.03992 0.24147 1 0.0
O154 O-1 0.0952 0.3029 0.1058 1 0.0
O119 O-1 0.1083 0.1165 0.0569 1 0.0
O38 O-1 0.0479 0.6006 0.3594 1 0.0
O105 O-1 -0.4012 0.1968 0.4946 1 0.0
U38 U+3 -0.31008 0.09467 0.20921 1 0.0
O260 O-1 -0.0879 0.2849 0.4218 1 0.0
O224 O-1 0.2402 0.2837 0.2643 1 0.0
O153 O-1 -0.001 0.2878 0.0887 1 0.0
O203 O-1 -0.1869 0.4474 0.1831 1 0.0
O122 O-1 -0.3557 0.1243 0.1719 1 0.0
U20 U+3 -0.00357 0.54764 0.42419 1 0.0
U10 U+3 -0.09936 0.25888 0.18363 1 0.0
O342 O-1 0.2412 0.2117 0.1843 1 0.0
O97 O-1 -0.0406 0.4519 0.2232 1 0.0
O79 O-1 0.225 0.3581 0.2627 1 0.0
O351 O-1 -0.4768 -0.0208 0.297 1 0.0
O272 O-1 -0.5513 0.3067 0.4104 1 0.0
O47 O-1 -0.3289 0.2437 0.4769 1 0.0
U16 U+3 0.02051 0.47431 0.24435 1 0.0
O108 O-1 -0.1763 0.5209 0.0864 1 0.0
O370 O-1 -0.3998 0.2259 0.2707 1 0.0
O15 O-1 0.2421 0.2899 0.232 1 0.0
U11 U+3 -0.09354 0.19723 0.10492 1 0.0
O367 O-1 -0.4006 0.1148 0.2606 1 0.0
U35 U+3 -0.19982 0.25002 0.41493 1 0.0
O357 O-1 -0.0032 0.3395 0.2479 1 0.0
O166 O-1 0.0293 0.2864 0.075 1 0.0
O385 O-1 -0.2205 0.5089 0.0257 1 0.0
U21 U+3 -0.02636 0.03702 0.33784 1 0.0
O320 O-1 -0.5562 0.2491 0.3617 1 0.0
O409 O-1 -0.6842 0.2095 0.162 1 0.0
O11 O-1 0.0411 0.138 0.4119 1 0.0
O390 O-1 0.1265 0.4737 0.3901 1 0.0
O314 O-1 -0.1728 0.2226 0.3712 1 0.0
O414 O-1 0.0983 0.1282 0.4842 1 0.0
O239 O-1 -0.5364 0.2841 0.2697 1 0.0
O37 O-1 -0.1332 0.0785 0.2239 1 0.0
O91 O-1 0.0405 0.2913 0.2806 1 0.0
O399 O-1 -0.2426 0.4262 0.2442 1 0.0
O124 O-1 -0.0338 0.1551 0.2047 1 0.0
U1 U+3 0.03019 0.3364 0.29527 1 0.0
O352 O-1 -0.5381 0.0717 0.186 1 0.0
O139 O-1 -0.1966 0.4877 0.2415 1 0.0
O309 O-1 -0.3542 0.0207 0.4014 1 0.0
O332 O-1 0.182 0.1371 0.061 1 0.0
O137 O-1 -0.4375 0.242 0.3427 1 0.0
O248 O-1 -0.1043 0.1381 0.0777 1 0.0
O249 O-1 -0.3543 0.0426 0.2147 1 0.0
O413 O-1 -0.1555 0.0114 0.4981 1 0.0
O330 O-1 -0.3744 0.3795 0.3975 1 0.0
O40 O-1 -0.1164 0.1395 0.1141 1 0.0
O31 O-1 -0.0876 0.1536 0.3159 1 0.0
O334 O-1 0.1689 0.5387 0.0879 1 0.0
O214 O-1 -0.5601 0.0314 0.3943 1 0.0
O316 O-1 -0.4417 0.3885 0.2629 1 0.0
O44 O-1 0.0493 0.2767 0.156 1 0.0
O180 O-1 0.1685 0.2819 0.2411 1 0.0
O408 O-1 0.0804 0.2943 0.4469 1 0.0
O88 O-1 -0.5287 0.2364 0.4969 1 0.0
O20 O-1 -0.0577 0.2349 0.1929 1 0.0
U33 U+3 -0.19046 0.16155 0.35051 1 0.0
O103 O-1 0.0054 0.2356 0.3206 1 0.0
O173 O-1 -0.0331 0.2828 0.3789 1 0.0
O333 O-1 0.1314 0.1432 0.126 1 0.0
O140 O-1 0.2209 0.0643 0.1912 1 0.0
U54 U+3 -0.49537 0.21934 0.47772 1 0.0
O204 O-1 -0.4657 0.2017 0.4533 1 0.0
O354 O-1 -0.552 0.0821 0.2578 1 0.0
U39 U+3 -0.33729 0.34824 0.44001 1 0.0
O288 O-1 -0.2607 0.1122 0.4573 1 0.0
O269 O-1 -0.1387 0.5718 0.1585 1 0.0
O238 O-1 -0.397 -0.0043 0.2378 1 0.0
O132 O-1 0.216 0.0084 0.2881 1 0.0
U41 U+3 -0.51549 0.28222 0.4001 1 0.0
O81 O-1 -0.0555 0.4524 0.3233 1 0.0
O66 O-1 -0.035 0.5778 0.452 1 0.0
O36 O-1 0.0508 0.5723 0.4274 1 0.0
U59 U+3 -0.44882 0.00481 0.26049 1 0.0
O80 O-1 -0.3985 0.3548 0.4374 1 0.0
O245 O-1 -0.4772 0.2447 0.266 1 0.0
O4 O-1 0.1187 0.5853 0.3421 1 0.0
O343 O-1 0.0221 0.2531 0.3932 1 0.0
O1 O-1 -0.0658 0.2252 0.331 1 0.0
O402 O-1 0.2976 0.3108 0.315 1 0.0
U26 U+3 0.20307 0.22932 0.1358 1 0.0
U42 U+3 -0.22644 0.20702 0.498 1 0.0
O376 O-1 -0.2521 0.0839 0.3027 1 0.0
O146 O-1 -0.2656 0.1375 0.2071 1 0.0
O359 O-1 0.0878 0.2034 0.1488 1 0.0
U7 U+3 0.1425 0.31917 0.32149 1 0.0
U57 U+3 -0.3944 0.21072 0.53594 1 0.0
O420 O-1 -0.167 0.191 0.0063 1 0.0
U61 U+3 -0.39944 0.09714 0.52843 1 0.0
O99 O-1 0.1602 0.0756 0.0999 1 0.0
O177 O-1 0.3066 0.1385 0.2998 1 0.0
O234 O-1 -0.381 0.0406 0.5075 1 0.0
O436 O-1 -0.6494 0.3022 0.2664 1 0.0
U49 U+3 -0.33955 0.01322 0.2574 1 0.0
O307 O-1 -0.1933 0.2186 0.5334 1 0.0
U31 U+3 0.15984 0.23089 0.39192 1 0.0
O219 O-1 -0.466 -0.0326 0.2354 1 0.0
O28 O-1 0.0584 0.098 0.3551 1 0.0
O312 O-1 -0.4931 0.1871 0.1431 1 0.0
O297 O-1 -0.3894 0.2155 0.5798 1 0.0
O318 O-1 -0.4114 0.1634 0.4247 1 0.0
O164 O-1 0.0049 0.6716 0.4602 1 0.0
O68 O-1 -0.5074 0.0063 0.35 1 0.0
O425 O-1 0.0135 0.4966 0.3441 1 0.0
O424 O-1 0.0357 0.6171 0.5202 1 0.0
U53 U+3 -0.50443 0.27547 0.23847 1 0.0
O246 O-1 0.0139 0.5232 0.4614 1 0.0
O263 O-1 -0.192 0.0913 0.4573 1 0.0
O398 O-1 0.099 0.5662 0.4856 1 0.0
O120 O-1 0.1906 0.3365 0.2002 1 0.0
O171 O-1 0.1781 0.2847 0.3661 1 0.0
U36 U+3 -0.32434 0.3316 0.27924 1 0.0
O431 O-1 0.1741 0.4226 0.3776 1 0.0
O301 O-1 -0.5187 0.2273 0.2001 1 0.0
O29 O-1 -0.0598 0.5177 0.4153 1 0.0
O183 O-1 -0.0377 0.6427 0.4959 1 0.0
O56 O-1 -0.1361 0.2183 0.289 1 0.0
O27 O-1 -0.2778 0.2971 0.2615 1 0.0
O55 O-1 -0.1191 0.5702 0.0897 1 0.0
O298 O-1 -0.2 0.0804 0.5283 1 0.0
O160 O-1 -0.2969 0.0722 0.177 1 0.0
O356 O-1 -0.267 0.226 0.5267 1 0.0
O286 O-1 -0.2343 0.3707 0.3848 1 0.0
O345 O-1 0.0345 0.3159 0.0256 1 0.0
O280 O-1 0.163 0.3588 0.3479 1 0.0
O16 O-1 0.058 0.0612 0.4326 1 0.0
O243 O-1 -0.0821 0.446 0.3924 1 0.0
O211 O-1 -0.4882 0.2428 0.192 1 0.0
O259 O-1 -0.0863 0.4532 0.3223 1 0.0
O268 O-1 -0.313 0.3708 0.2595 1 0.0
O188 O-1 0.0877 0.3436 0.3259 1 0.0
O261 O-1 -0.2839 0.2855 0.1895 1 0.0
O278 O-1 0.2096 0.2159 0.2311 1 0.0
O113 O-1 0.1233 0.5591 0.4108 1 0.0
O77 O-1 0.2583 0.0747 0.2865 1 0.0
O382 O-1 -0.0358 0.3807 0.3534 1 0.0
O216 O-1 -0.3062 0.3703 0.4007 1 0.0
O207 O-1 -0.3465 0.1729 0.2978 1 0.0
U51 U+3 -0.31597 0.26579 0.51535 1 0.0
O127 O-1 -0.2616 0.2561 0.5082 1 0.0
U60 U+3 -0.45199 -0.01856 0.358 1 0.0
O30 O-1 -0.219 0.3813 0.3086 1 0.0
O290 O-1 0.1242 0.205 0.42 1 0.0
O255 O-1 -0.5639 0.0953 0.3513 1 0.0
O281 O-1 0.1673 0.5007 0.2438 1 0.0
O2 O-1 -0.1263 0.227 0.2221 1 0.0
O76 O-1 -0.2043 0.0693 0.2058 1 0.0
O264 O-1 -0.1288 0.5083 0.3872 1 0.0
O210 O-1 -0.4317 0.1498 0.1692 1 0.0
O193 O-1 -0.4544 0.1797 0.2303 1 0.0
O233 O-1 -0.2444 0.1487 0.5249 1 0.0
O197 O-1 -0.3679 0.1783 0.2186 1 0.0
O75 O-1 0.1082 0.2413 0.4088 1 0.0
O176 O-1 0.2638 0.0911 0.2559 1 0.0
O92 O-1 -0.3036 0.3187 0.4885 1 0.0
O274 O-1 -0.5533 0.2455 0.2535 1 0.0
O147 O-1 0.212 0.1363 0.1931 1 0.0
O349 O-1 -0.4309 0.0419 0.2886 1 0.0
O433 O-1 -0.2249 0.1378 0.1573 1 0.0
O363 O-1 0.1443 0.1113 0.2806 1 0.0
U4 U+3 0.04164 0.31877 0.12582 1 0.0
U29 U+3 -0.07889 0.48595 0.36643 1 0.0
O381 O-1 0.147 0.3373 0.4271 1 0.0
O181 O-1 0.2046 0.015 0.1275 1 0.0
U6 U+3 -0.10452 0.10086 0.27887 1 0.0
O95 O-1 -0.0568 0.1927 0.2661 1 0.0
O129 O-1 -0.2376 0.2612 0.3114 1 0.0
O305 O-1 -0.5296 0.3012 0.2041 1 0.0
O87 O-1 -0.0141 0.6456 0.3575 1 0.0
O317 O-1 -0.2297 0.3074 0.4196 1 0.0
O347 O-1 -0.19 0.1518 0.5237 1 0.0
U18 U+3 -0.01442 0.26015 0.34867 1 0.0
O240 O-1 -0.2889 -0.0057 0.3018 1 0.0
O311 O-1 -0.4866 0.105 0.2616 1 0.0
O128 O-1 0.2468 0.5925 0.1065 1 0.0
U22 U+3 -0.16365 0.48735 0.20142 1 0.0
O151 O-1 -0.111 0.5417 0.1072 1 0.0
O415 O-1 -0.1141 0.4806 0.0625 1 0.0
O93 O-1 0.0553 0.1895 0.3612 1 0.0
O383 O-1 0.3754 0.5707 0.1625 1 0.0
O226 O-1 -0.5131 0.214 0.3178 1 0.0
O256 O-1 -0.2081 0.252 0.4681 1 0.0
O24 O-1 -0.1922 0.6014 0.0962 1 0.0
O355 O-1 -0.3376 0.091 0.5373 1 0.0
O100 O-1 -0.0839 0.0517 0.3102 1 0.0
O287 O-1 -0.4091 0.307 0.3106 1 0.0
O158 O-1 0.1456 0.3459 0.2725 1 0.0
O365 O-1 0.1584 0.2013 0.2864 1 0.0
O85 O-1 0.1769 0.6154 0.1049 1 0.0
O209 O-1 -0.4587 0.3662 0.3281 1 0.0
O45 O-1 0.0375 0.428 0.2384 1 0.0
U43 U+3 -0.55825 0.23187 0.3062 1 0.0
O276 O-1 -0.5191 0.1322 0.3053 1 0.0
O270 O-1 -0.4991 0.0531 0.4383 1 0.0
O14 O-1 0.1425 0.5103 0.3185 1 0.0
O368 O-1 -0.1405 0.5639 0.0202 1 0.0
U14 U+3 0.26031 0.14144 0.2902 1 0.0
O435 O-1 -0.4153 0.2869 0.4555 1 0.0
O35 O-1 0.0207 0.3537 0.1678 1 0.0
O401 O-1 -0.0489 0.3869 0.0989 1 0.0
O282 O-1 0.2628 0.2049 0.2842 1 0.0
O227 O-1 -0.4895 0.0842 0.3791 1 0.0
O336 O-1 -0.1971 0.1689 0.2384 1 0.0
O379 O-1 -0.1089 -0.0013 0.3708 1 0.0
O144 O-1 -0.4186 0.3124 0.3754 1 0.0
U52 U+3 0.28096 0.49194 0.1435 1 0.0
O237 O-1 0.1733 0.2142 0.1581 1 0.0
O417 O-1 -0.2372 0.3395 0.2378 1 0.0
O252 O-1 0.3066 0.5321 0.1439 1 0.0
O222 O-1 -0.0206 0.5733 0.3871 1 0.0
O364 O-1 -0.103 -0.0591 0.2907 1 0.0
U27 U+3 -0.09666 0.20738 0.27696 1 0.0
U23 U+3 0.17594 0.03959 0.14655 1 0.0
O25 O-1 -0.1231 0.1561 0.2467 1 0.0
O371 O-1 0.0887 0.4753 0.4403 1 0.0
O94 O-1 -0.0638 0.1083 0.2672 1 0.0
O411 O-1 -0.0342 0.0706 0.4324 1 0.0
O392 O-1 -0.0751 0.6124 0.5467 1 0.0
O52 O-1 -0.1361 0.4954 0.1545 1 0.0
O96 O-1 0.2671 0.1638 0.2397 1 0.0
O388 O-1 0.1573 0.4292 0.2791 1 0.0
O328 O-1 -0.4709 0.0512 0.2216 1 0.0
O46 O-1 -0.2912 0.0451 0.2482 1 0.0
O303 O-1 0.2437 0.5148 0.0997 1 0.0
O350 O-1 -0.4031 0.1186 0.488 1 0.0
U55 U+3 -0.52518 0.05715 0.38339 1 0.0
O143 O-1 -0.0193 0.4957 0.3849 1 0.0
O133 O-1 0.0964 0.1459 0.318 1 0.0
O107 O-1 -0.309 0.0169 0.5386 1 0.0
O404 O-1 0.1849 0.4514 0.5427 1 0.0
O289 O-1 -0.393 0.0754 0.5678 1 0.0
O162 O-1 0.136 0.2796 0.1752 1 0.0
O98 O-1 0.002 0.2909 0.2091 1 0.0
O8 O-1 0.0571 0.5636 0.2872 1 0.0
O187 O-1 -0.0428 0.0117 0.3697 1 0.0
O49 O-1 -0.0158 0.3163 0.3193 1 0.0
O346 O-1 -0.3327 0.2191 0.541 1 0.0
O432 O-1 0.0746 -0.0023 0.3287 1 0.0
O145 O-1 -0.0951 0.2571 0.1312 1 0.0
U40 U+3 0.20824 0.56449 0.09763 1 0.0
U45 U+3 -0.43551 0.35611 0.38404 1 0.0
U63 U+3 -0.32534 0.04129 0.5016 1 0.0
O377 O-1 -0.0175 0.5618 0.3122 1 0.0
O72 O-1 -0.1272 0.4556 0.2449 1 0.0
O134 O-1 -0.3848 0.3466 0.257 1 0.0
O104 O-1 -0.3404 0.3286 0.4806 1 0.0
O258 O-1 -0.0758 0.5269 0.3434 1 0.0
O190 O-1 0.2455 0.142 0.4165 1 0.0
O141 O-1 0.0328 0.3578 0.2404 1 0.0
O118 O-1 -0.139 0.4855 0.3544 1 0.0
O416 O-1 0.1627 0.0787 -0.0446 1 0.0
O73 O-1 0.299 0.2423 0.2439 1 0.0
O230 O-1 -0.5072 0.1544 0.498 1 0.0
O186 O-1 0.1472 0.0647 0.1674 1 0.0
O179 O-1 0.0147 0.4265 0.1436 1 0.0
O321 O-1 -0.3146 0.1518 0.5159 1 0.0
O58 O-1 0.0246 0.7489 0.4754 1 0.0
O198 O-1 -0.4549 0.2137 0.5307 1 0.0
U56 U+3 -0.4743 0.18297 0.18653 1 0.0
O6 O-1 0.0761 0.5253 0.3521 1 0.0
O217 O-1 -0.0374 0.3843 0.2009 1 0.0
O253 O-1 -0.6039 0.2435 0.296 1 0.0
O23 O-1 -0.2121 0.1317 0.2984 1 0.0
O202 O-1 -0.4902 0.3258 0.2796 1 0.0
O121 O-1 -0.5759 0.182 0.2671 1 0.0
O313 O-1 -0.2546 0.2 0.4582 1 0.0
O340 O-1 -0.2761 0.3444 0.3222 1 0.0
O189 O-1 -0.1594 0.2746 0.4244 1 0.0
O199 O-1 -0.3199 0.225 0.2493 1 0.0
O396 O-1 0.3263 0.0829 0.2512 1 0.0
O218 O-1 0.183 0.1698 0.408 1 0.0
U30 U+3 -0.23461 0.16918 0.25612 1 0.0
O335 O-1 0.2145 0.1658 0.1294 1 0.0
O374 O-1 -0.0894 0.3239 0.2779 1 0.0
O167 O-1 0.0649 0.7391 0.4205 1 0.0
O220 O-1 -0.0636 0.5053 0.2757 1 0.0
O63 O-1 -0.0551 0.6425 0.4084 1 0.0
O410 O-1 -0.2279 0.0611 0.5887 1 0.0
O235 O-1 0.1056 0.4277 0.3222 1 0.0
O53 O-1 0.2638 0.0149 0.2417 1 0.0
O111 O-1 -0.4808 0.2538 0.3938 1 0.0
O62 O-1 -0.218 0.2982 0.3741 1 0.0
O344 O-1 -0.0587 0.4793 0.4677 1 0.0
O223 O-1 -0.5534 0.0671 0.3302 1 0.0
O192 O-1 -0.1901 0.22 0.4631 1 0.0
U50 U+3 -0.56438 0.12397 0.29786 1 0.0
O135 O-1 0.2464 0.3745 0.1771 1 0.0
O310 O-1 -0.4484 0.3965 0.3967 1 0.0
O22 O-1 -0.0068 0.063 0.3073 1 0.0
U47 U+3 -0.37842 0.18067 0.17443 1 0.0
O102 O-1 0.2571 0.1195 0.3451 1 0.0
O39 O-1 0.1195 0.5479 0.2572 1 0.0
O430 O-1 0.194 0.4579 0.0566 1 0.0
O138 O-1 -0.2713 0.1707 0.2753 1 0.0
O65 O-1 -0.0663 0.4008 0.2693 1 0.0
O232 O-1 -0.1164 0.2442 0.3677 1 0.0
O283 O-1 -0.3013 -0.0324 0.401 1 0.0
